data_7151483
loop_
_publ_author_name
'Ihmels, Heiko'
'Faulhaber, Katja'
'Wissel, Kathrin'
'Viola, Giampietro'
'Vedaldi, Daniela'

_publ_section_title
;
 6-Aminoacridizinium bromide: a fluorescence probe which lights up in
 AT-rich regions of DNA
;
_journal_issue 17
_journal_name_full 'Organic &amp;  Biomolecular Chemistry'
_journal_page_first 2999
_journal_page_last 3001
_journal_paper_doi 10.1039/b305439j
_journal_volume 1
_journal_year 2003
_chemical_formula_sum 'C13 H13 Cl N2 O'
_chemical_formula_weight 248.70
_space_group_IT_number 2
_symmetry_cell_setting triclinic
_symmetry_space_group_name_Hall '-P 1'
_symmetry_space_group_name_H-M 'P -1'
_atom_sites_solution_hydrogens geom
_atom_sites_solution_primary direct
_atom_sites_solution_secondary difmap
_audit_creation_method SHELXL-97
_cell_angle_alpha 113.6800(10)
_cell_angle_beta 106.518(2)
_cell_angle_gamma 96.026(2)
_cell_formula_units_Z 2
_cell_length_a 7.4271(7)
_cell_length_b 9.2771(9)
_cell_length_c 9.6627(9)
_cell_measurement_reflns_used 6868
_cell_measurement_temperature 173(2)
_cell_measurement_theta_max 25.068
_cell_measurement_theta_min 2.465
_cell_volume 566.05(9)
_computing_cell_refinement 'SAINT-NT V5/6.0'
_computing_data_collection 'SMART-NT V5.624'
_computing_data_reduction 'SAINT-NT V5/6.0'
_computing_molecular_graphics 'XP in SHELXL-97'
_computing_publication_material 'XP in SHELXL-97'
_computing_structure_refinement 'SHELXL-97 (Sheldrick, 1997)'
_computing_structure_solution 'SHELXS-97 (Sheldrick, 1990)'
_diffrn_ambient_temperature 100(2)
_diffrn_measured_fraction_theta_full 0.999
_diffrn_measured_fraction_theta_max 0.999
_diffrn_measurement_device_type 'Bruker Smart Apex on D8-Goniometer'
_diffrn_measurement_method omega-scan
_diffrn_radiation_monochromator graphite
_diffrn_radiation_source 'normal-focus sealed tube'
_diffrn_radiation_type MoK\a
_diffrn_radiation_wavelength 0.71073
_diffrn_reflns_av_R_equivalents 0.0344
_diffrn_reflns_av_sigmaI/netI 0.0147
_diffrn_reflns_limit_h_max 8
_diffrn_reflns_limit_h_min -8
_diffrn_reflns_limit_k_max 10
_diffrn_reflns_limit_k_min -11
_diffrn_reflns_limit_l_max 11
_diffrn_reflns_limit_l_min 0
_diffrn_reflns_number 10950
_diffrn_reflns_theta_full 25.07
_diffrn_reflns_theta_max 25.07
_diffrn_reflns_theta_min 2.47
_exptl_absorpt_coefficient_mu 0.321
_exptl_absorpt_correction_T_max 0.980000
_exptl_absorpt_correction_T_min 0.792766
_exptl_absorpt_correction_type empirical
_exptl_absorpt_process_details 'SADABS2.03 (Sheldrick 2001)'
_exptl_crystal_colour yellow
_exptl_crystal_density_diffrn 1.459
_exptl_crystal_density_method 'not measured'
_exptl_crystal_description prism
_exptl_crystal_F_000 260
_exptl_crystal_size_max 0.5
_exptl_crystal_size_mid 0.15
_exptl_crystal_size_min 0.05
_refine_diff_density_max 0.506
_refine_diff_density_min -0.361
_refine_diff_density_rms 0.076
_refine_ls_extinction_method none
_refine_ls_goodness_of_fit_ref 1.190
_refine_ls_hydrogen_treatment mixed
_refine_ls_matrix_type full
_refine_ls_number_parameters 170
_refine_ls_number_reflns 2004
_refine_ls_number_restraints 0
_refine_ls_restrained_S_all 1.190
_refine_ls_R_factor_all 0.0466
_refine_ls_R_factor_gt 0.0460
_refine_ls_shift/su_max 0.000
_refine_ls_shift/su_mean 0.000
_refine_ls_structure_factor_coef Fsqd
_refine_ls_weighting_details 'calc w=1/[\s^2^(Fo^2^)+(0.0764P)^2^+0.2539P] where P=(Fo^2^+2Fc^2^)/3'
_refine_ls_weighting_scheme calc
_refine_ls_wR_factor_gt 0.1302
_refine_ls_wR_factor_ref 0.1309
_reflns_number_gt 1967
_reflns_number_total 2004
_reflns_threshold_expression >2sigma(I)
_cod_data_source_file b305439j.txt
_cod_data_source_block sadm
_cod_original_sg_symbol_H-M P-1
_cod_database_code 7151483

loop_
_symmetry_equiv_pos_as_xyz
'x, y, z'
'-x, -y, -z'

loop_
_atom_site_label
_atom_site_type_symbol
_atom_site_fract_x
_atom_site_fract_y
_atom_site_fract_z
_atom_site_U_iso_or_equiv
_atom_site_adp_type
_atom_site_occupancy
_atom_site_symmetry_multiplicity
_atom_site_calc_flag
_atom_site_refinement_flags
_atom_site_disorder_assembly
_atom_site_disorder_group
C1 C 0.1767(3) 0.3684(2) 0.8602(2) 0.0235(4) Uani 1 1 d . . .
N2 N 0.2966(3) 0.3733(2) 1.0026(2) 0.0276(4) Uani 1 1 d . . .
C3 C 0.3471(3) 0.2318(2) 1.0053(3) 0.0278(5) Uani 1 1 d . . .
H3 H 0.2994 0.1324 0.9082 0.033 Uiso 1 1 calc R . .
C4 C 0.4613(3) 0.2350(3) 1.1425(3) 0.0299(5) Uani 1 1 d . . .
H4 H 0.4926 0.1378 1.1410 0.036 Uiso 1 1 calc R . .
C5 C 0.5360(3) 0.3809(3) 1.2896(3) 0.0302(5) Uani 1 1 d . . .
H5 H 0.6168 0.3820 1.3861 0.036 Uiso 1 1 calc R . .
C6 C 0.4904(3) 0.5183(3) 1.2904(2) 0.0293(5) Uani 1 1 d . . .
H6 H 0.5408 0.6163 1.3888 0.035 Uiso 1 1 calc R . .
C7 C 0.3694(3) 0.5202(2) 1.1485(2) 0.0248(4) Uani 1 1 d . . .
C8 C 0.3185(3) 0.6590(2) 1.1474(2) 0.0271(5) Uani 1 1 d . . .
H8 H 0.3662 0.7576 1.2452 0.033 Uiso 1 1 calc R . .
C9 C 0.2000(3) 0.6578(2) 1.0078(2) 0.0247(4) Uani 1 1 d . . .
C10 C 0.1498(3) 0.8001(2) 1.0032(3) 0.0297(5) Uani 1 1 d . . .
H10 H 0.1959 0.8995 1.1001 0.036 Uiso 1 1 calc R . .
C11 C 0.0385(3) 0.7973(3) 0.8647(3) 0.0303(5) Uani 1 1 d . . .
H11 H 0.0078 0.8941 0.8645 0.036 Uiso 1 1 calc R . .
C12 C -0.0326(3) 0.6497(3) 0.7191(3) 0.0301(5) Uani 1 1 d . . .
H12 H -0.1108 0.6480 0.6214 0.036 Uiso 1 1 calc R . .
C13 C 0.0102(3) 0.5117(3) 0.7188(2) 0.0280(5) Uani 1 1 d . . .
H13 H -0.0394 0.4134 0.6206 0.034 Uiso 1 1 calc R . .
C2 C 0.1274(3) 0.5110(2) 0.8618(2) 0.0192(4) Uani 1 1 d . . .
Cl1 Cl 0.25673(8) 0.90728(6) 0.59981(6) 0.0333(2) Uani 1 1 d . . .
H1 H 0.014(5) 0.217(4) 0.637(4) 0.055(8) Uiso 1 1 d . . .
H2 H 0.147(4) 0.146(4) 0.712(3) 0.047(8) Uiso 1 1 d . . .
H98 H 0.567(6) 0.900(4) 0.609(4) 0.069(10) Uiso 1 1 d . . .
H99 H 0.713(6) 0.961(5) 0.556(5) 0.094(13) Uiso 1 1 d . . .
N1 N 0.1100(3) 0.2310(2) 0.7247(2) 0.0323(4) Uani 1 1 d . . .
O1 O 0.6909(3) 0.8974(2) 0.6087(2) 0.0455(4) Uani 1 1 d . . .

loop_
_atom_site_aniso_label
_atom_site_aniso_U_11
_atom_site_aniso_U_22
_atom_site_aniso_U_33
_atom_site_aniso_U_23
_atom_site_aniso_U_13
_atom_site_aniso_U_12
C1 0.0242(10) 0.0238(10) 0.0236(10) 0.0100(8) 0.0105(8) 0.0078(8)
N2 0.0296(9) 0.0262(9) 0.0258(9) 0.0097(7) 0.0113(7) 0.0075(7)
C3 0.0327(11) 0.0233(10) 0.0287(11) 0.0112(9) 0.0128(9) 0.0094(8)
C4 0.0315(11) 0.0296(11) 0.0341(12) 0.0173(9) 0.0139(9) 0.0115(9)
C5 0.0294(11) 0.0357(12) 0.0265(11) 0.0155(9) 0.0089(9) 0.0090(9)
C6 0.0287(10) 0.0308(11) 0.0237(10) 0.0093(9) 0.0085(8) 0.0042(8)
C7 0.0246(10) 0.0239(10) 0.0239(10) 0.0075(8) 0.0114(8) 0.0045(8)
C8 0.0317(11) 0.0224(10) 0.0234(10) 0.0060(8) 0.0111(8) 0.0059(8)
C9 0.0265(10) 0.0213(10) 0.0269(10) 0.0084(8) 0.0137(8) 0.0067(8)
C10 0.0346(11) 0.0225(10) 0.0324(11) 0.0096(9) 0.0156(9) 0.0098(8)
C11 0.0333(11) 0.0264(10) 0.0393(12) 0.0177(9) 0.0180(9) 0.0138(9)
C12 0.0301(11) 0.0338(11) 0.0294(11) 0.0171(9) 0.0100(9) 0.0098(9)
C13 0.0294(10) 0.0269(10) 0.0254(10) 0.0104(9) 0.0087(8) 0.0075(8)
C2 0.0212(9) 0.0171(9) 0.0194(9) 0.0066(7) 0.0096(7) 0.0054(7)
Cl1 0.0405(4) 0.0255(3) 0.0264(3) 0.0083(2) 0.0051(2) 0.0128(2)
N1 0.0391(11) 0.0228(9) 0.0244(9) 0.0048(7) 0.0034(8) 0.0128(8)
O1 0.0517(12) 0.0434(10) 0.0430(10) 0.0212(8) 0.0157(8) 0.0144(8)

loop_
_atom_type_symbol
_atom_type_description
_atom_type_scat_dispersion_real
_atom_type_scat_dispersion_imag
_atom_type_scat_source
C C 0.0033 0.0016 'International Tables Vol C Tables 4.2.6.8 and 6.1.1.4'
H H 0.0000 0.0000 'International Tables Vol C Tables 4.2.6.8 and 6.1.1.4'
N N 0.0061 0.0033 'International Tables Vol C Tables 4.2.6.8 and 6.1.1.4'
Cl Cl 0.1484 0.1585 'International Tables Vol C Tables 4.2.6.8 and 6.1.1.4'
O O 0.0106 0.0060 'International Tables Vol C Tables 4.2.6.8 and 6.1.1.4'

loop_
_geom_angle_atom_site_label_1
_geom_angle_atom_site_label_2
_geom_angle_atom_site_label_3
_geom_angle
_geom_angle_site_symmetry_1
_geom_angle_site_symmetry_3
_geom_angle_publ_flag
N1 C1 N2 120.26(18) . . ?
N1 C1 C2 120.34(18) . . ?
N2 C1 C2 119.40(18) . . ?
C1 N2 C3 120.74(17) . . ?
C1 N2 C7 120.69(17) . . ?
C3 N2 C7 118.57(18) . . ?
C4 C3 N2 121.14(19) . . ?
C4 C3 H3 119.4 . . ?
N2 C3 H3 119.4 . . ?
C3 C4 C5 121.16(19) . . ?
C3 C4 H4 119.4 . . ?
C5 C4 H4 119.4 . . ?
C6 C5 C4 118.93(19) . . ?
C6 C5 H5 120.5 . . ?
C4 C5 H5 120.5 . . ?
C5 C6 C7 121.8(2) . . ?
C5 C6 H6 119.1 . . ?
C7 C6 H6 119.1 . . ?
C8 C7 N2 118.94(19) . . ?
C8 C7 C6 122.69(19) . . ?
N2 C7 C6 118.37(18) . . ?
C9 C8 C7 121.63(19) . . ?
C9 C8 H8 119.2 . . ?
C7 C8 H8 119.2 . . ?
C8 C9 C2 119.48(18) . . ?
C8 C9 C10 122.53(19) . . ?
C2 C9 C10 117.97(19) . . ?
C11 C10 C9 121.6(2) . . ?
C11 C10 H10 119.2 . . ?
C9 C10 H10 119.2 . . ?
C10 C11 C12 119.93(19) . . ?
C10 C11 H11 120.0 . . ?
C12 C11 H11 120.0 . . ?
C13 C12 C11 120.3(2) . . ?
C13 C12 H12 119.9 . . ?
C11 C12 H12 119.9 . . ?
C12 C13 C2 121.08(19) . . ?
C12 C13 H13 119.5 . . ?
C2 C13 H13 119.5 . . ?
C1 C2 C13 120.99(17) . . ?
C1 C2 C9 119.86(18) . . ?
C13 C2 C9 119.13(18) . . ?
C1 N1 H1 123(2) . . ?
C1 N1 H2 125(2) . . ?
H1 N1 H2 112(3) . . ?
H98 O1 H99 104(3) . . ?

loop_
_geom_bond_atom_site_label_1
_geom_bond_atom_site_label_2
_geom_bond_distance
_geom_bond_site_symmetry_2
_geom_bond_publ_flag
C1 N1 1.320(3) . ?
C1 N2 1.391(3) . ?
C1 C2 1.404(3) . ?
N2 C3 1.411(3) . ?
N2 C7 1.416(3) . ?
C3 C4 1.342(3) . ?
C3 H3 0.9500 . ?
C4 C5 1.417(3) . ?
C4 H4 0.9500 . ?
C5 C6 1.350(3) . ?
C5 H5 0.9500 . ?
C6 C7 1.419(3) . ?
C6 H6 0.9500 . ?
C7 C8 1.382(3) . ?
C8 C9 1.380(3) . ?
C8 H8 0.9500 . ?
C9 C2 1.416(3) . ?
C9 C10 1.423(3) . ?
C10 C11 1.346(3) . ?
C10 H10 0.9500 . ?
C11 C12 1.418(3) . ?
C11 H11 0.9500 . ?
C12 C13 1.351(3) . ?
C12 H12 0.9500 . ?
C13 C2 1.412(3) . ?
C13 H13 0.9500 . ?
N1 H1 0.89(3) . ?
N1 H2 0.83(3) . ?
O1 H98 0.92(4) . ?
O1 H99 0.95(5) . ?

loop_
_geom_torsion_atom_site_label_1
_geom_torsion_atom_site_label_2
_geom_torsion_atom_site_label_3
_geom_torsion_atom_site_label_4
_geom_torsion
_geom_torsion_site_symmetry_1
_geom_torsion_site_symmetry_2
_geom_torsion_site_symmetry_3
_geom_torsion_site_symmetry_4
_geom_torsion_publ_flag
N1 C1 N2 C3 -0.7(3) . . . . ?
C2 C1 N2 C3 179.36(17) . . . . ?
N1 C1 N2 C7 179.81(18) . . . . ?
C2 C1 N2 C7 -0.1(3) . . . . ?
C1 N2 C3 C4 -179.37(18) . . . . ?
C7 N2 C3 C4 0.1(3) . . . . ?
N2 C3 C4 C5 -0.3(3) . . . . ?
C3 C4 C5 C6 0.1(3) . . . . ?
C4 C5 C6 C7 0.3(3) . . . . ?
C1 N2 C7 C8 0.3(3) . . . . ?
C3 N2 C7 C8 -179.12(17) . . . . ?
C1 N2 C7 C6 179.71(17) . . . . ?
C3 N2 C7 C6 0.3(3) . . . . ?
C5 C6 C7 C8 178.90(19) . . . . ?
C5 C6 C7 N2 -0.5(3) . . . . ?
N2 C7 C8 C9 -0.5(3) . . . . ?
C6 C7 C8 C9 -179.81(18) . . . . ?
C7 C8 C9 C2 0.3(3) . . . . ?
C7 C8 C9 C10 -178.36(18) . . . . ?
C8 C9 C10 C11 178.04(19) . . . . ?
C2 C9 C10 C11 -0.7(3) . . . . ?
C9 C10 C11 C12 0.4(3) . . . . ?
C10 C11 C12 C13 0.2(3) . . . . ?
C11 C12 C13 C2 -0.6(3) . . . . ?
N1 C1 C2 C13 -1.6(3) . . . . ?
N2 C1 C2 C13 178.33(17) . . . . ?
N1 C1 C2 C9 -179.95(18) . . . . ?
N2 C1 C2 C9 -0.1(3) . . . . ?
C12 C13 C2 C1 -178.04(18) . . . . ?
C12 C13 C2 C9 0.4(3) . . . . ?
C8 C9 C2 C1 -0.1(3) . . . . ?
C10 C9 C2 C1 178.68(17) . . . . ?
C8 C9 C2 C13 -178.48(17) . . . . ?
C10 C9 C2 C13 0.3(3) . . . . ?

loop_
_cod_related_entry_id
_cod_related_entry_database
_cod_related_entry_code
1 ChemSpider 21141463
